data_4333537
loop_
_publ_author_name
'Mark Franks'
'Anastasia Gadzhieva'
'Laura Ghandhi'
'David Murrell'
'Alexander J. Blake'
'E. Stephen Davies'
'William Lewis'
'Fabrizio Moro'
'Jonathan McMaster'
'Martin Schr\"oder'

_publ_contact_author_address
;
  School of Chemistry
  The University of Nottingham
  University Park
  Nottingham  NG7 2RD
  England UK
;
_publ_contact_author_email j.mcmaster@nottingham.ac.uk
_publ_contact_author_fax '0115 951 3563'
_publ_contact_author_name 'Dr Jonathan McMaster'
_publ_contact_author_phone '0115 951 3498'
_publ_section_title
;
 Five Coordinate M(II)-Diphenolate [M = Zn(II), Ni(II), and Cu(II)] Schiff
 Base Complexes Exhibiting Metal- and Ligand-Based Redox Chemistry
;
_journal_name_full 'Inorganic Chemistry'
_journal_page_first 660
_journal_page_last 670
_journal_paper_doi 10.1021/ic301731w
_journal_volume 52
_journal_year 2013
_chemical_formula_moiety 'C36 H55 Cu N3 O2, 0.25(C H4 O)'
_chemical_formula_sum 'C36.25 H56 Cu N3 O2.25'
_chemical_formula_weight 633.38
_chemical_name_systematic
; 
 ? 
;
_space_group_IT_number 88
_symmetry_cell_setting tetragonal
_symmetry_space_group_name_Hall '-I 4ad'
_symmetry_space_group_name_H-M 'I 41/a :2'
_atom_sites_solution_hydrogens geom
_atom_sites_solution_primary direct
_atom_sites_solution_secondary difmap
_audit_creation_method SHELXL-97
_cell_angle_alpha 90.00
_cell_angle_beta 90.00
_cell_angle_gamma 90.00
_cell_formula_units_Z 16
_cell_length_a 26.0367(17)
_cell_length_b 26.0367(17)
_cell_length_c 20.857(3)
_cell_measurement_reflns_used 43969
_cell_measurement_temperature 90(2)
_cell_measurement_theta_max 21.48
_cell_measurement_theta_min 2.24
_cell_volume 14139(2)
_computing_cell_refinement 'Bruker SAINT version 6.36A (Bruker, 2002)'
_computing_data_collection 'Bruker SMART version 5.625 (Bruker, 2001)'
_computing_data_reduction 'Bruker SAINT; SHELXTL (Sheldrick, 2008)'
_computing_publication_material 'enCIFer(Allen et al.,2004);PLATON(Spek,2003)'
_computing_structure_refinement 'SHELXL-97 (Sheldrick, 2008)'
_computing_structure_solution 'SHELXS-97 (Sheldrick, 2008)'
_diffrn_ambient_temperature 90(2)
_diffrn_detector_area_resol_mean 8.366
_diffrn_measured_fraction_theta_full 0.998
_diffrn_measured_fraction_theta_max 0.998
_diffrn_measurement_device_type 'Bruker SMART APEX CCD area detector'
_diffrn_measurement_method \w
_diffrn_radiation_monochromator graphite
_diffrn_radiation_source 'normal-focus sealed tube'
_diffrn_radiation_type MoK\a
_diffrn_radiation_wavelength 0.71073
_diffrn_reflns_av_R_equivalents 0.0825
_diffrn_reflns_av_sigmaI/netI 0.0606
_diffrn_reflns_limit_h_max 28
_diffrn_reflns_limit_h_min -30
_diffrn_reflns_limit_k_max 30
_diffrn_reflns_limit_k_min -29
_diffrn_reflns_limit_l_max 24
_diffrn_reflns_limit_l_min -24
_diffrn_reflns_number 35499
_diffrn_reflns_theta_full 24.99
_diffrn_reflns_theta_max 24.99
_diffrn_reflns_theta_min 2.00
_diffrn_standards_decay_% 0
_diffrn_standards_number 0
_exptl_absorpt_coefficient_mu 0.652
_exptl_absorpt_correction_T_max 0.746
_exptl_absorpt_correction_T_min 0.602
_exptl_absorpt_correction_type multi-scan
_exptl_absorpt_process_details 'SADABS 2007/2'
_exptl_crystal_colour GREEN
_exptl_crystal_density_diffrn 1.190
_exptl_crystal_description BLOCK
_exptl_crystal_F_000 5464
_exptl_crystal_size_max 0.28
_exptl_crystal_size_mid 0.08
_exptl_crystal_size_min 0.07
_platon_squeeze_details
;
Approximately 3.1% of the unit cell volume comprises
a region of disordered solvent which could not be 
modelled as discrete atomic sites.  We employed PLATON 
SQUEEZE to calculate the solvent contribution to the 
diffraction.  SQUEEZE estimated a total of 79.2 electrons
per unit cell associated with FOUR molecules of 
CH3OH, and thereby produced a set of solvent-free
diffraction intensities.
;
_refine_diff_density_max 0.80
_refine_diff_density_min -0.43
_refine_diff_density_rms 0.07
_refine_ls_extinction_method none
_refine_ls_goodness_of_fit_ref 1.034
_refine_ls_hydrogen_treatment constr
_refine_ls_matrix_type full
_refine_ls_number_parameters 391
_refine_ls_number_reflns 6219
_refine_ls_number_restraints 179
_refine_ls_restrained_S_all 1.029
_refine_ls_R_factor_all 0.0809
_refine_ls_R_factor_gt 0.0582
_refine_ls_shift/su_max 0.000
_refine_ls_shift/su_mean 0.000
_refine_ls_structure_factor_coef Fsqd
_refine_ls_weighting_details 'calc w=1/[\s^2^(Fo^2^)+(0.0522P)^2^+41.7977P] where P=(Fo^2^+2Fc^2^)/3'
_refine_ls_weighting_scheme calc
_refine_ls_wR_factor_gt 0.1243
_refine_ls_wR_factor_ref 0.1334
_reflns_number_gt 4769
_reflns_number_total 6219
_reflns_threshold_expression I>2\s(I)
_cod_data_source_file ic301731w_si_002_7.cif
_cod_data_source_block cumfld
_cod_original_sg_symbol_H-M 'I 41/a'
_cod_database_code 4333537
_nottingham_internal_coll_name CUMFLD
_nottingham_internal_coll_number 9691
_nottingham_internal_coll_client MF/JM
_nottingham_internal_coll_type hemisphere
_nottingham_internal_coll_frame_time '10 s'
_nottingham_internal_coll_frame_width '0.3 degrees'
_nottingham_internal_coll_frame_method \w
_nottingham_internal_coll_user MF
_nottingham_internal_coll_date 31/08/2010
_nottingham_internal_process_user MF
_nottingham_internal_process_date 31/08/2010
_nottingham_internal_solution_user MF
_nottingham_internal_solution_date 1/09/2010
_nottingham_internal_refinement_user MF
_nottingham_internal_refinement_date 1/09/2010
_nottingham_internal_validation_user WL
_nottingham_internal_validation_date 28/2/2011
_nottingham_internal_archive_date 28/2/2011

loop_
_symmetry_equiv_pos_as_xyz
'x, y, z'
'-y+3/4, x+1/4, z+1/4'
'-x, -y+1/2, z'
'y+1/4, -x+1/4, z+1/4'
'x+1/2, y+1/2, z+1/2'
'-y+5/4, x+3/4, z+3/4'
'-x+1/2, -y+1, z+1/2'
'y+3/4, -x+3/4, z+3/4'
'-x, -y, -z'
'y-3/4, -x-1/4, -z-1/4'
'x, y-1/2, -z'
'-y-1/4, x-1/4, -z-1/4'
'-x+1/2, -y+1/2, -z+1/2'
'y-1/4, -x+1/4, -z+1/4'
'x+1/2, y, -z+1/2'
'-y+1/4, x+1/4, -z+1/4'

loop_
_atom_site_label
_atom_site_type_symbol
_atom_site_fract_x
_atom_site_fract_y
_atom_site_fract_z
_atom_site_U_iso_or_equiv
_atom_site_adp_type
_atom_site_occupancy
_atom_site_symmetry_multiplicity
_atom_site_calc_flag
_atom_site_refinement_flags
_atom_site_disorder_assembly
_atom_site_disorder_group
Cu1 Cu 0.659132(15) -0.059685(15) -0.02375(2) 0.02002(13) Uani 1 1 d U . .
O1 O 0.70294(9) 0.00077(8) -0.01773(11) 0.0231(5) Uani 1 1 d U . .
O2 O 0.61392(8) -0.10496(9) -0.07382(11) 0.0218(4) Uani 1 1 d U . .
N1 N 0.59923(10) -0.02085(11) 0.00875(13) 0.0214(5) Uani 1 1 d U . .
N2 N 0.71908(10) -0.10161(10) -0.05011(14) 0.0224(5) Uani 1 1 d U . .
N3 N 0.66006(11) -0.09569(11) 0.07496(14) 0.0259(5) Uani 1 1 d U . .
H3C H 0.6635 -0.0692 0.1046 0.031 Uiso 1 1 calc R . .
C1 C 0.59826(13) 0.02818(13) 0.01838(16) 0.0221(6) Uani 1 1 d U . .
H1A H 0.5669 0.0419 0.0342 0.027 Uiso 1 1 calc R . .
C2 C 0.71985(13) -0.12960(13) -0.10083(17) 0.0228(6) Uani 1 1 d U . .
H2A H 0.7517 -0.1454 -0.1110 0.027 Uiso 1 1 calc R . .
C3 C 0.55463(13) -0.05108(14) 0.03042(17) 0.0260(6) Uani 1 1 d U . .
H3A H 0.5443 -0.0751 -0.0040 0.031 Uiso 1 1 calc R . .
H3B H 0.5254 -0.0277 0.0387 0.031 Uiso 1 1 calc R . .
C4 C 0.76578(13) -0.10021(15) -0.00937(18) 0.0292(7) Uani 1 1 d U . .
H4A H 0.7858 -0.0690 -0.0198 0.035 Uiso 1 1 calc R . .
H4B H 0.7874 -0.1304 -0.0194 0.035 Uiso 1 1 calc R . .
C5 C 0.63942(13) 0.06462(13) 0.00788(16) 0.0224(6) Uani 1 1 d U . .
C6 C 0.62843(14) 0.11643(13) 0.02131(17) 0.0248(7) Uani 1 1 d U . .
H6A H 0.5944 0.1256 0.0330 0.030 Uiso 1 1 calc R . .
C7 C 0.66509(15) 0.15437(13) 0.01822(17) 0.0266(6) Uani 1 1 d U . .
C8 C 0.71467(15) 0.13891(13) -0.00027(17) 0.0259(7) Uani 1 1 d U . .
H8A H 0.7404 0.1647 -0.0034 0.031 Uiso 1 1 calc R . .
C9 C 0.72881(13) 0.08862(13) -0.01433(16) 0.0215(6) Uani 1 1 d U . .
C10 C 0.69029(13) 0.04883(13) -0.00902(16) 0.0204(6) Uani 1 1 d U . .
C11 C 0.67778(13) -0.13974(13) -0.14417(17) 0.0222(6) Uani 1 1 d U . .
C12 C 0.62588(12) -0.12851(12) -0.12732(16) 0.0183(6) Uani 1 1 d U . .
C13 C 0.58658(13) -0.14404(13) -0.17192(17) 0.0223(6) Uani 1 1 d U . .
C14 C 0.60142(14) -0.16719(13) -0.22862(18) 0.0270(7) Uani 1 1 d U . .
H14A H 0.5751 -0.1764 -0.2580 0.032 Uiso 1 1 calc R . .
C15 C 0.65236(15) -0.17818(15) -0.24638(18) 0.0307(7) Uani 1 1 d U A .
C16 C 0.68949(14) -0.16443(14) -0.20244(18) 0.0287(7) Uani 1 1 d U . .
H16A H 0.7244 -0.1719 -0.2119 0.034 Uiso 1 1 calc R . .
C17 C 0.65169(17) 0.21022(14) 0.03742(19) 0.0367(7) Uani 1 1 d U . .
C18 C 0.69563(19) 0.24748(15) 0.0215(2) 0.0449(10) Uani 1 1 d U . .
H18A H 0.7264 0.2377 0.0457 0.067 Uiso 1 1 calc R . .
H18B H 0.6855 0.2825 0.0332 0.067 Uiso 1 1 calc R . .
H18C H 0.7030 0.2460 -0.0245 0.067 Uiso 1 1 calc R . .
C19 C 0.64173(18) 0.21221(15) 0.11051(19) 0.0397(9) Uani 1 1 d U . .
H19A H 0.6722 0.1999 0.1334 0.060 Uiso 1 1 calc R . .
H19B H 0.6123 0.1903 0.1211 0.060 Uiso 1 1 calc R . .
H19C H 0.6344 0.2477 0.1233 0.060 Uiso 1 1 calc R . .
C20 C 0.60346(18) 0.22885(16) 0.0022(2) 0.0450(9) Uani 1 1 d U . .
H20A H 0.5747 0.2058 0.0118 0.067 Uiso 1 1 calc R . .
H20B H 0.6099 0.2290 -0.0441 0.067 Uiso 1 1 calc R . .
H20C H 0.5949 0.2637 0.0164 0.067 Uiso 1 1 calc R . .
C21 C 0.78465(14) 0.07452(13) -0.03203(17) 0.0251(6) Uani 1 1 d U . .
C22 C 0.80861(14) 0.04377(14) 0.02403(18) 0.0277(7) Uani 1 1 d U . .
H22A H 0.7878 0.0131 0.0324 0.042 Uiso 1 1 calc R . .
H22B H 0.8095 0.0653 0.0626 0.042 Uiso 1 1 calc R . .
H22C H 0.8436 0.0334 0.0126 0.042 Uiso 1 1 calc R . .
C23 C 0.81820(15) 0.12217(14) -0.0430(2) 0.0335(8) Uani 1 1 d U . .
H23A H 0.8033 0.1431 -0.0773 0.050 Uiso 1 1 calc R . .
H23B H 0.8529 0.1114 -0.0552 0.050 Uiso 1 1 calc R . .
H23C H 0.8198 0.1424 -0.0034 0.050 Uiso 1 1 calc R . .
C24 C 0.78675(14) 0.04276(14) -0.09453(17) 0.0270(7) Uani 1 1 d U . .
H24A H 0.7698 0.0096 -0.0877 0.041 Uiso 1 1 calc R . .
H24B H 0.8227 0.0370 -0.1067 0.041 Uiso 1 1 calc R . .
H24C H 0.7691 0.0615 -0.1289 0.041 Uiso 1 1 calc R . .
C25 C 0.66364(15) -0.20353(15) -0.31139(19) 0.0470(11) Uani 1 1 d DU . .
C26 C 0.6494(2) -0.26017(18) -0.3082(3) 0.0468(17) Uiso 0.70 1 d PDU A 1
H26A H 0.6132 -0.2636 -0.2962 0.070 Uiso 0.70 1 calc PR A 1
H26B H 0.6709 -0.2773 -0.2761 0.070 Uiso 0.70 1 calc PR A 1
H26C H 0.6551 -0.2761 -0.3502 0.070 Uiso 0.70 1 calc PR A 1
C27 C 0.6317(2) -0.1777(2) -0.3646(3) 0.0545(18) Uiso 0.70 1 d PDU A 1
H27A H 0.5952 -0.1853 -0.3580 0.082 Uiso 0.70 1 calc PR A 1
H27B H 0.6425 -0.1909 -0.4065 0.082 Uiso 0.70 1 calc PR A 1
H27C H 0.6370 -0.1405 -0.3632 0.082 Uiso 0.70 1 calc PR A 1
C28 C 0.72038(19) -0.1981(3) -0.3307(4) 0.063(2) Uiso 0.70 1 d PDU A 1
H28A H 0.7421 -0.2147 -0.2984 0.094 Uiso 0.70 1 calc PR A 1
H28B H 0.7293 -0.1616 -0.3336 0.094 Uiso 0.70 1 calc PR A 1
H28C H 0.7259 -0.2145 -0.3724 0.094 Uiso 0.70 1 calc PR A 1
C26' C 0.7165(4) -0.2298(7) -0.3073(11) 0.110(8) Uiso 0.30 1 d PDU A 2
H26D H 0.7156 -0.2564 -0.2740 0.164 Uiso 0.30 1 calc PR A 2
H26E H 0.7427 -0.2043 -0.2966 0.164 Uiso 0.30 1 calc PR A 2
H26F H 0.7247 -0.2456 -0.3487 0.164 Uiso 0.30 1 calc PR A 2
C27' C 0.6236(6) -0.2455(6) -0.3241(12) 0.116(8) Uiso 0.30 1 d PDU A 2
H27D H 0.5891 -0.2309 -0.3201 0.174 Uiso 0.30 1 calc PR A 2
H27E H 0.6279 -0.2732 -0.2928 0.174 Uiso 0.30 1 calc PR A 2
H27F H 0.6283 -0.2591 -0.3675 0.174 Uiso 0.30 1 calc PR A 2
C28' C 0.6641(8) -0.1667(8) -0.3682(9) 0.134(10) Uiso 0.30 1 d PDU A 2
H28D H 0.6310 -0.1490 -0.3710 0.200 Uiso 0.30 1 calc PR A 2
H28E H 0.6702 -0.1860 -0.4078 0.200 Uiso 0.30 1 calc PR A 2
H28F H 0.6916 -0.1413 -0.3624 0.200 Uiso 0.30 1 calc PR A 2
C29 C 0.52983(14) -0.13401(14) -0.15624(18) 0.0281(6) Uani 1 1 d U . .
C30 C 0.52011(14) -0.07583(14) -0.15009(19) 0.0320(8) Uani 1 1 d U . .
H30A H 0.4843 -0.0699 -0.1376 0.048 Uiso 1 1 calc R . .
H30B H 0.5268 -0.0591 -0.1914 0.048 Uiso 1 1 calc R . .
H30C H 0.5430 -0.0615 -0.1174 0.048 Uiso 1 1 calc R . .
C31 C 0.51536(14) -0.16214(15) -0.09382(19) 0.0326(8) Uani 1 1 d U . .
H31A H 0.4799 -0.1537 -0.0821 0.049 Uiso 1 1 calc R . .
H31B H 0.5385 -0.1513 -0.0593 0.049 Uiso 1 1 calc R . .
H31C H 0.5185 -0.1993 -0.1003 0.049 Uiso 1 1 calc R . .
C32 C 0.49343(15) -0.15394(17) -0.2094(2) 0.0413(10) Uani 1 1 d U . .
H32A H 0.4578 -0.1462 -0.1978 0.062 Uiso 1 1 calc R . .
H32B H 0.4976 -0.1912 -0.2140 0.062 Uiso 1 1 calc R . .
H32C H 0.5018 -0.1371 -0.2501 0.062 Uiso 1 1 calc R . .
C33 C 0.56664(15) -0.08155(15) 0.09150(18) 0.0326(8) Uani 1 1 d U . .
H33A H 0.5351 -0.0999 0.1047 0.039 Uiso 1 1 calc R . .
H33B H 0.5752 -0.0568 0.1259 0.039 Uiso 1 1 calc R . .
C34 C 0.75341(14) -0.10025(15) 0.06289(19) 0.0316(7) Uani 1 1 d U . .
H34A H 0.7830 -0.1153 0.0861 0.038 Uiso 1 1 calc R . .
H34B H 0.7498 -0.0642 0.0773 0.038 Uiso 1 1 calc R . .
C35 C 0.61036(14) -0.12084(14) 0.08707(19) 0.0318(7) Uani 1 1 d U . .
H35A H 0.6123 -0.1405 0.1277 0.038 Uiso 1 1 calc R . .
H35B H 0.6030 -0.1454 0.0520 0.038 Uiso 1 1 calc R . .
C36 C 0.70510(14) -0.12947(14) 0.08198(18) 0.0295(7) Uani 1 1 d U . .
H36A H 0.7010 -0.1601 0.0543 0.035 Uiso 1 1 calc R . .
H36B H 0.7080 -0.1411 0.1270 0.035 Uiso 1 1 calc R . .

loop_
_atom_site_aniso_label
_atom_site_aniso_U_11
_atom_site_aniso_U_22
_atom_site_aniso_U_33
_atom_site_aniso_U_23
_atom_site_aniso_U_13
_atom_site_aniso_U_12
Cu1 0.0194(2) 0.0193(2) 0.0213(2) -0.00145(17) -0.00101(17) 0.00077(16)
O1 0.0224(9) 0.0204(7) 0.0266(13) -0.0022(9) -0.0009(10) 0.0000(6)
O2 0.0198(9) 0.0241(11) 0.0216(10) -0.0021(8) -0.0003(8) -0.0012(8)
N1 0.0205(9) 0.0270(9) 0.0167(14) -0.0017(8) -0.0014(10) 0.0018(7)
N2 0.0193(9) 0.0189(11) 0.0289(11) 0.0002(10) -0.0023(8) 0.0008(9)
N3 0.0319(11) 0.0233(14) 0.0227(9) 0.0003(9) -0.0047(9) 0.0016(9)
C1 0.0226(12) 0.0265(9) 0.0172(18) 0.0006(14) -0.0017(13) 0.0064(8)
C2 0.0194(11) 0.0214(18) 0.0277(16) -0.0004(11) 0.0037(10) -0.0002(12)
C3 0.0204(13) 0.0344(15) 0.0231(18) -0.0010(13) 0.0010(13) -0.0005(10)
C4 0.0185(12) 0.031(2) 0.0377(14) -0.0061(16) -0.0037(10) 0.0018(13)
C5 0.0283(11) 0.0236(10) 0.0151(18) 0.0001(14) -0.0001(14) 0.0037(8)
C6 0.0324(14) 0.0249(10) 0.0170(18) 0.0010(14) 0.0021(15) 0.0066(9)
C7 0.0414(14) 0.0222(10) 0.0161(17) -0.0004(13) 0.0019(15) 0.0038(8)
C8 0.0385(14) 0.0206(10) 0.0186(18) 0.0001(14) 0.0051(15) -0.0026(10)
C9 0.0294(10) 0.0214(9) 0.0136(17) 0.0004(13) -0.0020(12) -0.0010(7)
C10 0.0258(11) 0.0200(8) 0.0155(17) -0.0004(13) -0.0023(13) 0.0009(7)
C11 0.0225(10) 0.0180(17) 0.0260(15) -0.0017(12) 0.0035(9) -0.0032(13)
C12 0.0220(9) 0.0135(16) 0.0193(14) 0.0030(10) 0.0003(9) -0.0013(12)
C13 0.0261(9) 0.0190(17) 0.0217(14) 0.0021(12) -0.0034(8) -0.0015(11)
C14 0.0319(12) 0.0265(19) 0.0226(15) -0.0016(13) -0.0027(11) -0.0029(15)
C15 0.0347(13) 0.032(2) 0.0256(16) -0.0045(14) 0.0038(11) -0.0058(16)
C16 0.0267(13) 0.030(2) 0.0296(16) -0.0070(14) 0.0071(10) -0.0045(15)
C17 0.0607(19) 0.0223(11) 0.0271(15) 0.0007(15) 0.0141(14) 0.0058(10)
C18 0.078(2) 0.0206(14) 0.036(2) 0.0005(17) 0.020(2) -0.0016(16)
C19 0.067(3) 0.023(2) 0.0285(15) -0.0056(14) 0.0158(15) 0.0006(19)
C20 0.070(2) 0.029(2) 0.036(2) 0.0068(18) 0.0158(18) 0.0207(16)
C21 0.0284(11) 0.0249(15) 0.0221(15) 0.0007(11) 0.0004(13) -0.0033(9)
C22 0.0263(17) 0.0308(18) 0.0260(15) 0.0005(13) -0.0028(15) 0.0000(14)
C23 0.0354(17) 0.0273(16) 0.038(2) -0.0005(13) 0.0074(17) -0.0065(14)
C24 0.0251(19) 0.0327(19) 0.0233(14) -0.0022(13) 0.0030(13) -0.0013(14)
C25 0.043(2) 0.064(3) 0.033(2) -0.0195(19) 0.0069(15) -0.008(2)
C29 0.0245(10) 0.0310(14) 0.0290(16) -0.0038(12) -0.0062(11) -0.0004(14)
C30 0.028(2) 0.0333(13) 0.035(2) -0.0019(13) -0.0067(17) 0.0066(13)
C31 0.0244(19) 0.0360(18) 0.0373(17) -0.0008(15) 0.0026(14) -0.0051(16)
C32 0.0304(15) 0.051(2) 0.0423(19) -0.0144(18) -0.0135(17) 0.0018(19)
C33 0.0333(14) 0.037(2) 0.0277(19) 0.0057(14) 0.0052(15) -0.0002(14)
C34 0.0310(12) 0.030(2) 0.0337(12) -0.0029(17) -0.0114(14) 0.0064(14)
C35 0.0360(13) 0.032(2) 0.0269(19) 0.0075(13) 0.0029(14) 0.0001(11)
C36 0.0369(13) 0.0288(19) 0.0228(17) 0.0005(12) -0.0055(13) 0.0070(11)

loop_
_atom_type_symbol
_atom_type_description
_atom_type_scat_dispersion_real
_atom_type_scat_dispersion_imag
_atom_type_scat_source
C C 0.0033 0.0016 'International Tables Vol C Tables 4.2.6.8 and 6.1.1.4'
H H 0.0000 0.0000 'International Tables Vol C Tables 4.2.6.8 and 6.1.1.4'
N N 0.0061 0.0033 'International Tables Vol C Tables 4.2.6.8 and 6.1.1.4'
O O 0.0106 0.0060 'International Tables Vol C Tables 4.2.6.8 and 6.1.1.4'
Cu Cu 0.3201 1.2651 'International Tables Vol C Tables 4.2.6.8 and 6.1.1.4'

loop_
_geom_angle_atom_site_label_1
_geom_angle_atom_site_label_2
_geom_angle_atom_site_label_3
_geom_angle
O1 Cu1 O2 150.38(10)
O1 Cu1 N1 91.52(11)
O2 Cu1 N1 90.94(10)
O1 Cu1 N2 90.10(10)
O2 Cu1 N2 89.66(10)
N1 Cu1 N2 175.63(12)
O1 Cu1 N3 105.66(10)
O2 Cu1 N3 103.97(10)
N1 Cu1 N3 84.75(11)
N2 Cu1 N3 90.90(11)
C10 O1 Cu1 129.4(2)
C12 O2 Cu1 126.2(2)
C1 N1 C3 117.7(3)
C1 N1 Cu1 125.0(2)
C3 N1 Cu1 117.0(2)
C2 N2 C4 118.2(3)
C2 N2 Cu1 123.6(2)
C4 N2 Cu1 118.2(2)
C35 N3 C36 114.7(3)
C35 N3 Cu1 109.3(2)
C36 N3 Cu1 110.3(2)
C35 N3 H3C 107.4
C36 N3 H3C 107.4
Cu1 N3 H3C 107.4
N1 C1 C5 127.5(3)
N1 C1 H1A 116.2
C5 C1 H1A 116.2
N2 C2 C11 127.4(3)
N2 C2 H2A 116.3
C11 C2 H2A 116.3
N1 C3 C33 111.7(3)
N1 C3 H3A 109.3
C33 C3 H3A 109.3
N1 C3 H3B 109.3
C33 C3 H3B 109.3
H3A C3 H3B 107.9
N2 C4 C34 112.9(3)
N2 C4 H4A 109.0
C34 C4 H4A 109.0
N2 C4 H4B 109.0
C34 C4 H4B 109.0
H4A C4 H4B 107.8
C6 C5 C10 120.8(3)
C6 C5 C1 116.6(3)
C10 C5 C1 122.3(3)
C7 C6 C5 122.6(3)
C7 C6 H6A 118.7
C5 C6 H6A 118.7
C6 C7 C8 116.4(3)
C6 C7 C17 120.4(3)
C8 C7 C17 123.1(3)
C9 C8 C7 124.7(3)
C9 C8 H8A 117.6
C7 C8 H8A 117.6
C8 C9 C10 118.3(3)
C8 C9 C21 121.5(3)
C10 C9 C21 120.1(3)
O1 C10 C5 122.9(3)
O1 C10 C9 120.0(3)
C5 C10 C9 117.1(3)
C16 C11 C12 120.7(3)
C16 C11 C2 117.3(3)
C12 C11 C2 121.8(3)
O2 C12 C11 122.1(3)
O2 C12 C13 120.8(3)
C11 C12 C13 117.1(3)
C14 C13 C12 118.4(3)
C14 C13 C29 121.7(3)
C12 C13 C29 119.9(3)
C13 C14 C15 125.3(3)
C13 C14 H14A 117.4
C15 C14 H14A 117.4
C16 C15 C14 115.7(3)
C16 C15 C25 124.3(3)
C14 C15 C25 120.0(3)
C15 C16 C11 122.7(3)
C15 C16 H16A 118.7
C11 C16 H16A 118.7
C20 C17 C18 107.9(3)
C20 C17 C19 108.9(3)
C18 C17 C19 108.5(3)
C20 C17 C7 111.0(3)
C18 C17 C7 111.7(3)
C19 C17 C7 108.9(3)
C17 C18 H18A 109.5
C17 C18 H18B 109.5
H18A C18 H18B 109.5
C17 C18 H18C 109.5
H18A C18 H18C 109.5
H18B C18 H18C 109.5
C17 C19 H19A 109.5
C17 C19 H19B 109.5
H19A C19 H19B 109.5
C17 C19 H19C 109.5
H19A C19 H19C 109.5
H19B C19 H19C 109.5
C17 C20 H20A 109.5
C17 C20 H20B 109.5
H20A C20 H20B 109.5
C17 C20 H20C 109.5
H20A C20 H20C 109.5
H20B C20 H20C 109.5
C23 C21 C9 112.3(3)
C23 C21 C24 106.7(3)
C9 C21 C24 111.2(3)
C23 C21 C22 107.5(3)
C9 C21 C22 108.8(3)
C24 C21 C22 110.3(3)
C21 C22 H22A 109.5
C21 C22 H22B 109.5
H22A C22 H22B 109.5
C21 C22 H22C 109.5
H22A C22 H22C 109.5
H22B C22 H22C 109.5
C21 C23 H23A 109.5
C21 C23 H23B 109.5
H23A C23 H23B 109.5
C21 C23 H23C 109.5
H23A C23 H23C 109.5
H23B C23 H23C 109.5
C21 C24 H24A 109.5
C21 C24 H24B 109.5
H24A C24 H24B 109.5
C21 C24 H24C 109.5
H24A C24 H24C 109.5
H24B C24 H24C 109.5
C26 C25 C28' 130.2(11)
C28' C25 C27' 108.6(6)
C26 C25 C15 109.3(4)
C28' C25 C15 114.7(11)
C27' C25 C15 109.2(10)
C26 C25 C28 109.5(4)
C15 C25 C28 112.0(4)
C28' C25 C26' 108.4(6)
C27' C25 C26' 107.5(6)
C15 C25 C26' 108.3(9)
C26 C25 C27 108.9(4)
C15 C25 C27 110.2(4)
C28 C25 C27 106.9(4)
C25 C26 H26A 109.5
C25 C26 H26B 109.5
C25 C26 H26C 109.5
C25 C27 H27A 109.5
C25 C27 H27B 109.5
C25 C27 H27C 109.5
C25 C28 H28A 109.5
C25 C28 H28B 109.5
C25 C28 H28C 109.5
C25 C26' H26D 109.5
C25 C26' H26E 109.5
H26D C26' H26E 109.5
C25 C26' H26F 109.5
H26D C26' H26F 109.5
H26E C26' H26F 109.5
C25 C27' H27D 109.5
C25 C27' H27E 109.5
H27D C27' H27E 109.5
C25 C27' H27F 109.5
H27D C27' H27F 109.5
H27E C27' H27F 109.5
C25 C28' H28D 109.5
C25 C28' H28E 109.5
H28D C28' H28E 109.5
C25 C28' H28F 109.5
H28D C28' H28F 109.5
H28E C28' H28F 109.5
C13 C29 C31 109.5(3)
C13 C29 C30 110.0(3)
C31 C29 C30 110.9(3)
C13 C29 C32 112.3(3)
C31 C29 C32 107.2(3)
C30 C29 C32 106.8(3)
C29 C30 H30A 109.5
C29 C30 H30B 109.5
H30A C30 H30B 109.5
C29 C30 H30C 109.5
H30A C30 H30C 109.5
H30B C30 H30C 109.5
C29 C31 H31A 109.5
C29 C31 H31B 109.5
H31A C31 H31B 109.5
C29 C31 H31C 109.5
H31A C31 H31C 109.5
H31B C31 H31C 109.5
C29 C32 H32A 109.5
C29 C32 H32B 109.5
H32A C32 H32B 109.5
C29 C32 H32C 109.5
H32A C32 H32C 109.5
H32B C32 H32C 109.5
C3 C33 C35 116.5(3)
C3 C33 H33A 108.2
C35 C33 H33A 108.2
C3 C33 H33B 108.2
C35 C33 H33B 108.2
H33A C33 H33B 107.3
C36 C34 C4 115.4(3)
C36 C34 H34A 108.4
C4 C34 H34A 108.4
C36 C34 H34B 108.4
C4 C34 H34B 108.4
H34A C34 H34B 107.5
N3 C35 C33 111.5(3)
N3 C35 H35A 109.3
C33 C35 H35A 109.3
N3 C35 H35B 109.3
C33 C35 H35B 109.3
H35A C35 H35B 108.0
N3 C36 C34 109.5(3)
N3 C36 H36A 109.8
C34 C36 H36A 109.8
N3 C36 H36B 109.8
C34 C36 H36B 109.8
H36A C36 H36B 108.2

loop_
_geom_bond_atom_site_label_1
_geom_bond_atom_site_label_2
_geom_bond_distance
Cu1 O1 1.948(2)
Cu1 O2 1.966(2)
Cu1 N1 1.978(3)
Cu1 N2 1.982(3)
Cu1 N3 2.262(3)
O1 C10 1.307(4)
O2 C12 1.311(4)
N1 C1 1.293(4)
N1 C3 1.474(4)
N2 C2 1.285(4)
N2 C4 1.484(4)
N3 C35 1.472(5)
N3 C36 1.473(4)
N3 H3C 0.9300
C1 C5 1.448(5)
C1 H1A 0.9500
C2 C11 1.445(5)
C2 H2A 0.9500
C3 C33 1.533(5)
C3 H3A 0.9900
C3 H3B 0.9900
C4 C34 1.541(5)
C4 H4A 0.9900
C4 H4B 0.9900
C5 C6 1.407(5)
C5 C10 1.431(5)
C6 C7 1.375(5)
C6 H6A 0.9500
C7 C8 1.406(5)
C7 C17 1.548(5)
C8 C9 1.391(5)
C8 H8A 0.9500
C9 C10 1.446(5)
C9 C21 1.544(5)
C11 C16 1.408(5)
C11 C12 1.427(5)
C12 C13 1.441(5)
C13 C14 1.383(5)
C13 C29 1.536(5)
C14 C15 1.406(5)
C14 H14A 0.9500
C15 C16 1.379(5)
C15 C25 1.536(5)
C16 H16A 0.9500
C17 C20 1.534(6)
C17 C18 1.536(6)
C17 C19 1.547(5)
C18 H18A 0.9800
C18 H18B 0.9800
C18 H18C 0.9800
C19 H19A 0.9800
C19 H19B 0.9800
C19 H19C 0.9800
C20 H20A 0.9800
C20 H20B 0.9800
C20 H20C 0.9800
C21 C23 1.534(5)
C21 C24 1.545(5)
C21 C22 1.548(5)
C22 H22A 0.9800
C22 H22B 0.9800
C22 H22C 0.9800
C23 H23A 0.9800
C23 H23B 0.9800
C23 H23C 0.9800
C24 H24A 0.9800
C24 H24B 0.9800
C24 H24C 0.9800
C25 C26 1.522(4)
C25 C28' 1.525(5)
C25 C27' 1.532(5)
C25 C28 1.538(4)
C25 C26' 1.539(5)
C25 C27 1.541(4)
C26 H26A 0.9800
C26 H26B 0.9800
C26 H26C 0.9800
C27 H27A 0.9800
C27 H27B 0.9800
C27 H27C 0.9800
C28 H28A 0.9800
C28 H28B 0.9800
C28 H28C 0.9800
C26' H26D 0.9800
C26' H26E 0.9800
C26' H26F 0.9800
C27' H27D 0.9800
C27' H27E 0.9800
C27' H27F 0.9800
C28' H28D 0.9800
C28' H28E 0.9800
C28' H28F 0.9800
C29 C31 1.541(5)
C29 C30 1.541(5)
C29 C32 1.548(5)
C30 H30A 0.9800
C30 H30B 0.9800
C30 H30C 0.9800
C31 H31A 0.9800
C31 H31B 0.9800
C31 H31C 0.9800
C32 H32A 0.9800
C32 H32B 0.9800
C32 H32C 0.9800
C33 C35 1.533(5)
C33 H33A 0.9900
C33 H33B 0.9900
C34 C36 1.523(5)
C34 H34A 0.9900
C34 H34B 0.9900
C35 H35A 0.9900
C35 H35B 0.9900
C36 H36A 0.9900
C36 H36B 0.9900

loop_
_geom_torsion_atom_site_label_1
_geom_torsion_atom_site_label_2
_geom_torsion_atom_site_label_3
_geom_torsion_atom_site_label_4
_geom_torsion
O2 Cu1 O1 C10 81.7(3)
N1 Cu1 O1 C10 -12.9(3)
N2 Cu1 O1 C10 171.2(3)
N3 Cu1 O1 C10 -97.9(3)
O1 Cu1 O2 C12 56.6(3)
N1 Cu1 O2 C12 151.4(3)
N2 Cu1 O2 C12 -33.0(3)
N3 Cu1 O2 C12 -123.8(3)
O1 Cu1 N1 C1 7.6(3)
O2 Cu1 N1 C1 -142.9(3)
N3 Cu1 N1 C1 113.1(3)
O1 Cu1 N1 C3 -165.1(2)
O2 Cu1 N1 C3 44.4(2)
N3 Cu1 N1 C3 -59.5(2)
O1 Cu1 N2 C2 -127.0(3)
O2 Cu1 N2 C2 23.4(3)
N3 Cu1 N2 C2 127.3(3)
O1 Cu1 N2 C4 52.4(2)
O2 Cu1 N2 C4 -157.2(2)
N3 Cu1 N2 C4 -53.2(3)
O1 Cu1 N3 C35 148.4(2)
O2 Cu1 N3 C35 -31.4(2)
N1 Cu1 N3 C35 58.3(2)
N2 Cu1 N3 C35 -121.3(2)
O1 Cu1 N3 C36 -84.7(2)
O2 Cu1 N3 C36 95.5(2)
N1 Cu1 N3 C36 -174.8(2)
N2 Cu1 N3 C36 5.7(2)
C3 N1 C1 C5 172.6(3)
Cu1 N1 C1 C5 0.0(5)
C4 N2 C2 C11 174.7(3)
Cu1 N2 C2 C11 -5.9(5)
C1 N1 C3 C33 -105.1(4)
Cu1 N1 C3 C33 68.1(3)
C2 N2 C4 C34 -140.2(3)
Cu1 N2 C4 C34 40.3(4)
N1 C1 C5 C6 179.2(3)
N1 C1 C5 C10 -7.0(6)
C10 C5 C6 C7 0.9(5)
C1 C5 C6 C7 174.8(3)
C5 C6 C7 C8 1.0(5)
C5 C6 C7 C17 -176.3(3)
C6 C7 C8 C9 -1.0(5)
C17 C7 C8 C9 176.2(3)
C7 C8 C9 C10 -0.8(5)
C7 C8 C9 C21 -177.8(3)
Cu1 O1 C10 C5 10.1(5)
Cu1 O1 C10 C9 -172.0(2)
C6 C5 C10 O1 175.4(3)
C1 C5 C10 O1 1.8(5)
C6 C5 C10 C9 -2.7(5)
C1 C5 C10 C9 -176.3(3)
C8 C9 C10 O1 -175.5(3)
C21 C9 C10 O1 1.6(5)
C8 C9 C10 C5 2.6(5)
C21 C9 C10 C5 179.7(3)
N2 C2 C11 C16 169.5(3)
N2 C2 C11 C12 -14.6(6)
Cu1 O2 C12 C11 23.6(4)
Cu1 O2 C12 C13 -156.1(2)
C16 C11 C12 O2 -179.1(3)
C2 C11 C12 O2 5.2(5)
C16 C11 C12 C13 0.7(5)
C2 C11 C12 C13 -175.0(3)
O2 C12 C13 C14 177.8(3)
C11 C12 C13 C14 -1.9(5)
O2 C12 C13 C29 -1.3(5)
C11 C12 C13 C29 178.9(3)
C12 C13 C14 C15 1.5(5)
C29 C13 C14 C15 -179.4(3)
C13 C14 C15 C16 0.3(6)
C13 C14 C15 C25 -179.3(3)
C14 C15 C16 C11 -1.6(6)
C25 C15 C16 C11 177.9(3)
C12 C11 C16 C15 1.1(6)
C2 C11 C16 C15 177.1(3)
C6 C7 C17 C20 -51.7(5)
C8 C7 C17 C20 131.2(4)
C6 C7 C17 C18 -172.0(4)
C8 C7 C17 C18 10.9(5)
C6 C7 C17 C19 68.2(5)
C8 C7 C17 C19 -108.9(4)
C8 C9 C21 C23 -9.6(5)
C10 C9 C21 C23 173.4(3)
C8 C9 C21 C24 -129.1(3)
C10 C9 C21 C24 53.9(4)
C8 C9 C21 C22 109.2(4)
C10 C9 C21 C22 -67.8(4)
C16 C15 C25 C26 105.3(5)
C14 C15 C25 C26 -75.2(5)
C16 C15 C25 C28' -98.6(9)
C14 C15 C25 C28' 80.9(9)
C16 C15 C25 C27' 139.3(8)
C14 C15 C25 C27' -41.2(9)
C16 C15 C25 C28 -16.3(6)
C14 C15 C25 C28 163.2(4)
C16 C15 C25 C26' 22.5(9)
C14 C15 C25 C26' -157.9(8)
C16 C15 C25 C27 -135.1(4)
C14 C15 C25 C27 44.4(5)
C14 C13 C29 C31 120.6(4)
C12 C13 C29 C31 -60.3(4)
C14 C13 C29 C30 -117.2(4)
C12 C13 C29 C30 61.9(4)
C14 C13 C29 C32 1.6(5)
C12 C13 C29 C32 -179.3(3)
N1 C3 C33 C35 -60.2(4)
N2 C4 C34 C36 32.0(4)
C36 N3 C35 C33 169.2(3)
Cu1 N3 C35 C33 -66.4(3)
C3 C33 C35 N3 64.6(4)
C35 N3 C36 C34 175.3(3)
Cu1 N3 C36 C34 51.4(3)
C4 C34 C36 N3 -85.0(4)

loop_
_platon_squeeze_void_nr
_platon_squeeze_void_average_x
_platon_squeeze_void_average_y
_platon_squeeze_void_average_z
_platon_squeeze_void_volume
_platon_squeeze_void_count_electrons
_platon_squeeze_void_content
1 0.500 0.750 0.125 110.4 19.8 'C H4 O'
2 0.000 0.250 0.125 35.5 -0.5 ?
3 0.000 0.750 0.375 110.4 19.8 'C H4 O'
4 0.500 0.250 0.375 35.5 -0.5 ?
5 0.000 0.250 0.625 110.4 19.8 'C H4 O'
6 0.500 0.750 0.625 35.5 -0.5 ?
7 0.500 0.250 0.875 110.4 19.8 'C H4 O'
8 0.000 0.750 0.875 35.5 -0.5 ?
